data_7715091
loop_
_publ_author_name
'Ma, Wan-Lin'
'Zhang, Ya-Qian'
'Li, Wen-Ze'
'Li, Jing'
'Luan, Jian'

_publ_section_title
;
 Fabrication of carbon-based materials derived from a cobalt-based organic
 framework for enhancing photocatalytic degradation of dyes.
;
_journal_issue 9
_journal_name_full 'Dalton transactions (Cambridge, England : 2003)'
_journal_page_first 4314
_journal_page_last 4324
_journal_paper_doi 10.1039/d3dt04055k
_journal_volume 53
_journal_year 2024
_chemical_formula_moiety 'C49 H39 Co3 N8 O12'
_chemical_formula_sum 'C49 H59 Co3 N8 O20'
_chemical_formula_weight 1256.83
_space_group_crystal_system monoclinic
_space_group_IT_number 15
_space_group_name_Hall '-C 2yc'
_space_group_name_H-M_alt 'C 1 2/c 1'
_atom_sites_solution_hydrogens mixed
_audit_block_doi 10.5517/ccdc.csd.cc2hkhj3
_audit_creation_date 2023-03-16
_audit_creation_method
;
Olex2 1.5
(compiled 2022.04.07 svn.rca3783a0 for OlexSys, GUI svn.r6498)
;
_audit_update_record
;
2023-11-28 deposited with the CCDC.	2024-02-02 downloaded from the CCDC.
;
_cell_angle_alpha 90
_cell_angle_beta 95.204(4)
_cell_angle_gamma 90
_cell_formula_units_Z 4
_cell_length_a 34.033(4)
_cell_length_b 20.515(2)
_cell_length_c 7.8110(10)
_cell_measurement_reflns_used 8235
_cell_measurement_temperature 273.15
_cell_measurement_theta_max 25.81
_cell_measurement_theta_min 2.32
_cell_volume 5431.1(11)
_computing_cell_refinement 'SAINT V8.40A (Bruker, 2019)'
_computing_data_reduction 'SAINT V8.40A (Bruker, 2019)'
_computing_molecular_graphics 'Olex2 1.5 (Dolomanov et al., 2009)'
_computing_publication_material 'Olex2 1.5 (Dolomanov et al., 2009)'
_computing_structure_refinement 'SHELXL 2018/3 (Sheldrick, 2015)'
_computing_structure_solution 'SHELXT 2014/5 (Sheldrick, 2014)'
_diffrn_ambient_temperature 273.15
_diffrn_measured_fraction_theta_full 0.996
_diffrn_measured_fraction_theta_max 0.996
_diffrn_measurement_device_type 'Bruker APEX-II CCD'
_diffrn_measurement_method '\f and \w scans'
_diffrn_radiation_type MoK\a
_diffrn_radiation_wavelength 0.71073
_diffrn_reflns_av_R_equivalents 0.0554
_diffrn_reflns_av_unetI/netI 0.0345
_diffrn_reflns_Laue_measured_fraction_full 0.996
_diffrn_reflns_Laue_measured_fraction_max 0.996
_diffrn_reflns_limit_h_max 37
_diffrn_reflns_limit_h_min -40
_diffrn_reflns_limit_k_max 24
_diffrn_reflns_limit_k_min -24
_diffrn_reflns_limit_l_max 9
_diffrn_reflns_limit_l_min -9
_diffrn_reflns_number 33805
_diffrn_reflns_point_group_measured_fraction_full 0.996
_diffrn_reflns_point_group_measured_fraction_max 0.996
_diffrn_reflns_theta_full 25.000
_diffrn_reflns_theta_max 25.026
_diffrn_reflns_theta_min 2.321
_diffrn_source_current 30.0
_diffrn_source_power 1.5
_diffrn_source_voltage 50.0
_diffrn_standards_number 0
_exptl_absorpt_coefficient_mu 0.990
_exptl_absorpt_correction_T_max 0.7457
_exptl_absorpt_correction_T_min 0.6117
_exptl_absorpt_correction_type none
_exptl_absorpt_process_details
;
SADABS-2016/2 (Bruker,2016/2) was used for absorption correction.
wR2(int) was 0.0843 before and 0.0582 after correction.
The Ratio of minimum to maximum transmission is 0.8203.
The \l/2 correction factor is Not present.
;
_exptl_crystal_colour purple
_exptl_crystal_density_diffrn 1.537
_exptl_crystal_description block
_exptl_crystal_F_000 2600
_exptl_crystal_size_max 0.18
_exptl_crystal_size_mid 0.17
_exptl_crystal_size_min 0.15
_refine_diff_density_max 2.501
_refine_diff_density_min -0.470
_refine_diff_density_rms 0.130
_refine_ls_extinction_method none
_refine_ls_goodness_of_fit_ref 1.059
_refine_ls_hydrogen_treatment constr
_refine_ls_matrix_type full
_refine_ls_number_parameters 339
_refine_ls_number_reflns 4789
_refine_ls_number_restraints 13
_refine_ls_restrained_S_all 1.066
_refine_ls_R_factor_all 0.1003
_refine_ls_R_factor_gt 0.0777
_refine_ls_shift/su_max 0.001
_refine_ls_shift/su_mean 0.000
_refine_ls_structure_factor_coef Fsqd
_refine_ls_weighting_details 'w=1/[\s^2^(Fo^2^)+(0.1670P)^2^+14.4276P] where P=(Fo^2^+2Fc^2^)/3'
_refine_ls_weighting_scheme calc
_refine_ls_wR_factor_gt 0.2317
_refine_ls_wR_factor_ref 0.2550
_reflns_Friedel_coverage 0.000
_reflns_number_gt 3450
_reflns_number_total 4789
_reflns_threshold_expression 'I > 2\s(I)'
_cod_data_source_file d3dt04055k2.cif
_cod_data_source_block Co-MOF
_cod_depositor_comments 'Adding full bibliography for 7715091.cif.'
_cod_database_code 7715091
_shelx_shelxl_version_number 2018/3
_shelx_space_group_comment
;
The symmetry employed for this shelxl refinement is uniquely defined
by the following loop, which should always be used as a source of
symmetry information in preference to the above space-group names.
They are only intended as comments.
;
_shelx_estimated_absorpt_t_max 0.866
_shelx_estimated_absorpt_t_min 0.842
_olex2_refinement_description
;
1. Fixed Uiso
 At 1.2 times of:
  All C(H) groups
 At 1.5 times of:
  All O(H,H) groups
2. Restrained distances
 Co1-O5A \\sim Co1-O5B
 with sigma of 0.02
3. Uiso/Uaniso restraints and constraints
Uanis(O5B) \\sim Ueq: with sigma of 0.01 and sigma for terminal atoms of 0.02
Uanis(O5A) \\sim Ueq: with sigma of 0.01 and sigma for terminal atoms of 0.02
4. Others
 Sof(O5B)=1-FVAR(1)
 Sof(O5A)=FVAR(1)
5.a Rotating group:
 O4(H4A,H4B), O6(H6A,H6B)
5.b Aromatic/amide H refined with riding coordinates:
 C3(H3), C6(H6), C7(H7), C8(H8), C10(H10), C11(H11), C13(H13), C16(H16),
 C18(H18), C19(H19), C20(H20), C21(H21), C23(H23), C24(H24), C25(H25), C26(H26)
;
_smtbx_masks_void_probe_radius 1.2
_smtbx_masks_void_truncation_radius 1.2
_olex2_submission_special_instructions 'No special instructions were received'

loop_
_space_group_symop_operation_xyz
'x, y, z'
'-x, y, -z+1/2'
'x+1/2, y+1/2, z'
'-x+1/2, y+1/2, -z+1/2'
'-x, -y, -z'
'x, -y, z-1/2'
'-x+1/2, -y+1/2, -z'
'x+1/2, -y+1/2, z-1/2'

loop_
_atom_site_label
_atom_site_type_symbol
_atom_site_fract_x
_atom_site_fract_y
_atom_site_fract_z
_atom_site_U_iso_or_equiv
_atom_site_adp_type
_atom_site_occupancy
_atom_site_site_symmetry_order
_atom_site_calc_flag
_atom_site_refinement_flags_posn
_atom_site_refinement_flags_adp
_atom_site_refinement_flags_occupancy
_atom_site_disorder_assembly
_atom_site_disorder_group
Co1 Co 0.62971(2) 0.64472(4) 0.01430(11) 0.0455(3) Uani 1 1 d D . . . .
Co2 Co 1.000000 0.75444(5) 0.750000 0.0424(4) Uani 1 2 d S T P . .
O1 O 0.56785(12) 0.64894(17) -0.0938(6) 0.0494(10) Uani 1 1 d . . . . .
O2 O 0.60070(12) 0.5573(2) -0.0705(7) 0.0642(14) Uani 1 1 d . . . . .
O3 O 0.46868(11) 0.34594(17) -0.2923(6) 0.0476(10) Uani 1 1 d . . . . .
O4 O 0.60932(13) 0.6329(2) 0.2528(6) 0.0634(13) Uani 1 1 d . . . . .
H4A H 0.587496 0.653480 0.257078 0.095 Uiso 1 1 d R U . . .
H4B H 0.625136 0.651623 0.329255 0.095 Uiso 1 1 d R U . . .
O6 O 0.98482(15) 0.7576(2) 1.0011(6) 0.0616(12) Uani 1 1 d . . . . .
H6A H 0.967236 0.786710 1.009574 0.092 Uiso 1 1 d R U . . .
H6B H 1.004481 0.770860 1.067009 0.092 Uiso 1 1 d R U . . .
N1 N 0.68561(14) 0.6090(2) 0.1105(7) 0.0492(12) Uani 1 1 d . . . . .
N2 N 0.95393(14) 0.6879(2) 0.6710(7) 0.0477(12) Uani 1 1 d . . . . .
N3 N 0.86088(14) 0.2450(2) 0.4404(7) 0.0459(12) Uani 1 1 d . . . . .
N4 N 0.86943(14) 0.4933(2) 0.4728(7) 0.0482(12) Uani 1 1 d . . . . .
C1 C 0.56898(17) 0.5875(3) -0.1110(8) 0.0461(14) Uani 1 1 d . . . . .
C2 C 0.53365(15) 0.5515(2) -0.1816(7) 0.0375(12) Uani 1 1 d . . . . .
C3 C 0.53335(15) 0.4837(3) -0.1825(7) 0.0387(12) Uani 1 1 d . . . . .
H3 H 0.555591 0.460988 -0.137753 0.046 Uiso 1 1 calc R U . . .
C4 C 0.500000 0.4495(3) -0.250000 0.0321(15) Uani 1 2 d S T P . .
C5 C 0.500000 0.3772(4) -0.250000 0.0363(16) Uani 1 2 d S T P . .
C6 C 0.500000 0.5857(3) -0.250000 0.0365(16) Uani 1 2 d S T P . .
H6 H 0.500001 0.631036 -0.250002 0.044 Uiso 1 2 calc R U P . .
C7 C 0.71911(18) 0.6388(3) 0.0806(8) 0.0491(14) Uani 1 1 d . . . . .
H7 H 0.717689 0.674598 0.007322 0.059 Uiso 1 1 calc R U . . .
C8 C 0.75559(17) 0.6195(3) 0.1518(8) 0.0481(14) Uani 1 1 d . . . . .
H8 H 0.777939 0.643729 0.133854 0.058 Uiso 1 1 calc R U . . .
C9 C 0.75869(15) 0.5631(3) 0.2514(8) 0.0419(13) Uani 1 1 d . . . . .
C10 C 0.72442(18) 0.5302(3) 0.2773(10) 0.0594(17) Uani 1 1 d . . . . .
H10 H 0.725266 0.492021 0.341654 0.071 Uiso 1 1 calc R U . . .
C11 C 0.68856(19) 0.5549(3) 0.2059(11) 0.0646(19) Uani 1 1 d . . . . .
H11 H 0.665565 0.532762 0.225583 0.078 Uiso 1 1 calc R U . . .
C12 C 0.79780(16) 0.5391(3) 0.3311(8) 0.0410(12) Uani 1 1 d . . . . .
C13 C 0.82661(15) 0.5824(2) 0.3918(7) 0.0371(12) Uani 1 1 d . . . . .
H13 H 0.821984 0.627011 0.384500 0.044 Uiso 1 1 calc R U . . .
C14 C 0.86221(16) 0.5593(2) 0.4633(7) 0.0393(12) Uani 1 1 d . . . . .
C15 C 0.83989(15) 0.4510(3) 0.4106(7) 0.0390(12) Uani 1 1 d . . . . .
C16 C 0.80446(15) 0.4737(2) 0.3395(7) 0.0355(11) Uani 1 1 d . . . . .
H16 H 0.784948 0.444738 0.296963 0.043 Uiso 1 1 calc R U . . .
C17 C 0.89384(15) 0.6046(3) 0.5358(7) 0.0401(12) Uani 1 1 d . . . . .
C18 C 0.89531(18) 0.6688(3) 0.4862(9) 0.0511(15) Uani 1 1 d . . . . .
H18 H 0.875660 0.685804 0.408408 0.061 Uiso 1 1 calc R U . . .
C19 C 0.92560(17) 0.7073(3) 0.5514(9) 0.0513(15) Uani 1 1 d . . . . .
H19 H 0.926722 0.749779 0.510480 0.062 Uiso 1 1 calc R U . . .
C20 C 0.95144(17) 0.6269(3) 0.7272(8) 0.0531(16) Uani 1 1 d . . . . .
H20 H 0.969753 0.612805 0.815019 0.064 Uiso 1 1 calc R U . . .
C21 C 0.92273(17) 0.5833(3) 0.6608(9) 0.0526(16) Uani 1 1 d . . . . .
H21 H 0.922832 0.540416 0.699359 0.063 Uiso 1 1 calc R U . . .
C22 C 0.84795(15) 0.3801(3) 0.4187(7) 0.0386(12) Uani 1 1 d . . . . .
C23 C 0.87770(18) 0.3537(3) 0.5307(9) 0.0501(15) Uani 1 1 d . . . . .
H23 H 0.894174 0.380755 0.600760 0.060 Uiso 1 1 calc R U . . .
C24 C 0.88256(18) 0.2877(3) 0.5371(8) 0.0537(16) Uani 1 1 d . . . . .
H24 H 0.902450 0.271248 0.614664 0.064 Uiso 1 1 calc R U . . .
C25 C 0.83344(18) 0.2708(3) 0.3244(8) 0.0480(14) Uani 1 1 d . . . . .
H25 H 0.819145 0.242679 0.248899 0.058 Uiso 1 1 calc R U . . .
C26 C 0.82553(17) 0.3359(3) 0.3120(8) 0.0462(14) Uani 1 1 d . . . . .
H26 H 0.805424 0.350969 0.233457 0.055 Uiso 1 1 calc R U . . .
O5A O 0.6527(5) 0.6583(8) -0.2209(12) 0.050(5) Uani 0.44(4) 1 d D U P A 2
O5B O 0.6430(8) 0.6538(11) -0.248(3) 0.137(8) Uani 0.56(4) 1 d D U P A 3

loop_
_atom_site_aniso_label
_atom_site_aniso_U_11
_atom_site_aniso_U_22
_atom_site_aniso_U_33
_atom_site_aniso_U_23
_atom_site_aniso_U_13
_atom_site_aniso_U_12
Co1 0.0375(5) 0.0366(5) 0.0599(6) -0.0056(3) -0.0085(4) -0.0041(3)
Co2 0.0336(6) 0.0291(6) 0.0624(7) 0.000 -0.0067(5) 0.000
O1 0.046(2) 0.0284(19) 0.071(3) -0.0082(17) -0.009(2) -0.0015(16)
O2 0.038(2) 0.037(2) 0.113(4) -0.015(2) -0.017(2) 0.0024(18)
O3 0.032(2) 0.0298(19) 0.079(3) 0.0025(18) -0.0024(19) -0.0014(16)
O4 0.035(2) 0.077(3) 0.077(3) 0.025(3) 0.002(2) 0.001(2)
O6 0.062(3) 0.051(3) 0.071(3) -0.003(2) 0.003(2) 0.012(2)
N1 0.037(3) 0.043(3) 0.066(3) -0.003(2) -0.004(2) -0.002(2)
N2 0.034(3) 0.042(3) 0.066(3) 0.000(2) -0.005(2) -0.005(2)
N3 0.041(3) 0.038(3) 0.057(3) 0.001(2) -0.002(2) 0.004(2)
N4 0.040(3) 0.041(3) 0.062(3) -0.001(2) -0.003(2) -0.005(2)
C1 0.038(3) 0.038(3) 0.060(4) -0.005(3) -0.007(3) 0.001(2)
C2 0.030(3) 0.031(3) 0.051(3) -0.004(2) 0.000(2) -0.001(2)
C3 0.032(3) 0.033(3) 0.050(3) -0.003(2) -0.002(2) 0.000(2)
C4 0.030(4) 0.030(4) 0.035(4) 0.000 0.001(3) 0.000
C5 0.028(4) 0.031(4) 0.048(4) 0.000 -0.004(3) 0.000
C6 0.033(4) 0.030(4) 0.045(4) 0.000 -0.006(3) 0.000
C7 0.041(3) 0.046(3) 0.060(4) 0.001(3) 0.002(3) 0.007(3)
C8 0.037(3) 0.037(3) 0.071(4) 0.003(3) 0.010(3) -0.004(2)
C9 0.029(3) 0.041(3) 0.055(3) -0.004(3) -0.001(2) -0.004(2)
C10 0.040(3) 0.051(4) 0.087(5) 0.018(3) 0.004(3) 0.000(3)
C11 0.036(3) 0.054(4) 0.104(6) 0.011(4) 0.002(3) -0.009(3)
C12 0.033(3) 0.040(3) 0.050(3) 0.001(2) 0.007(2) 0.004(2)
C13 0.036(3) 0.026(2) 0.049(3) -0.001(2) 0.002(2) 0.000(2)
C14 0.038(3) 0.028(3) 0.051(3) 0.000(2) 0.003(2) 0.000(2)
C15 0.034(3) 0.035(3) 0.048(3) -0.003(2) 0.002(2) -0.003(2)
C16 0.028(3) 0.030(3) 0.048(3) -0.005(2) 0.000(2) -0.003(2)
C17 0.029(3) 0.041(3) 0.050(3) -0.002(2) 0.003(2) -0.001(2)
C18 0.045(3) 0.036(3) 0.069(4) 0.000(3) -0.017(3) 0.003(3)
C19 0.047(3) 0.033(3) 0.072(4) 0.001(3) -0.009(3) -0.006(3)
C20 0.037(3) 0.055(4) 0.064(4) 0.017(3) -0.012(3) -0.010(3)
C21 0.037(3) 0.046(3) 0.073(4) 0.018(3) -0.004(3) -0.008(3)
C22 0.031(3) 0.034(3) 0.050(3) 0.000(2) 0.001(2) 0.003(2)
C23 0.040(3) 0.048(3) 0.061(4) -0.006(3) -0.007(3) 0.000(3)
C24 0.046(3) 0.049(4) 0.063(4) -0.001(3) -0.012(3) 0.016(3)
C25 0.053(3) 0.038(3) 0.050(3) 0.002(3) -0.008(3) -0.006(3)
C26 0.043(3) 0.041(3) 0.052(3) 0.007(3) -0.011(3) -0.003(2)
O5A 0.055(8) 0.072(8) 0.021(7) -0.027(5) 0.001(4) -0.025(6)
O5B 0.065(10) 0.102(11) 0.250(18) 0.054(11) 0.036(11) -0.024(8)

loop_
_atom_type_symbol
_atom_type_description
_atom_type_scat_dispersion_real
_atom_type_scat_dispersion_imag
_atom_type_scat_source
C C 0.0033 0.0016 'International Tables Vol C Tables 4.2.6.8 and 6.1.1.4'
H H 0.0000 0.0000 'International Tables Vol C Tables 4.2.6.8 and 6.1.1.4'
Co Co 0.3494 0.9721 'International Tables Vol C Tables 4.2.6.8 and 6.1.1.4'
N N 0.0061 0.0033 'International Tables Vol C Tables 4.2.6.8 and 6.1.1.4'
O O 0.0106 0.0060 'International Tables Vol C Tables 4.2.6.8 and 6.1.1.4'

loop_
_geom_angle_atom_site_label_1
_geom_angle_atom_site_label_2
_geom_angle_atom_site_label_3
_geom_angle
_geom_angle_site_symmetry_1
_geom_angle_site_symmetry_3
_geom_angle_publ_flag
O1 Co1 C1 30.52(16) . . ?
O2 Co1 O1 60.77(14) . . ?
O2 Co1 C1 30.27(17) . . ?
O2 Co1 O5B 84.7(7) . . ?
O4 Co1 O1 87.85(18) . . ?
O4 Co1 O2 89.8(2) . . ?
O4 Co1 N1 90.22(19) . . ?
O4 Co1 N3 91.3(2) . 4_655 ?
O4 Co1 C1 88.0(2) . . ?
O4 Co1 O5A 177.4(4) . . ?
O4 Co1 O5B 172.3(8) . . ?
N1 Co1 O1 161.97(16) . . ?
N1 Co1 O2 101.32(18) . . ?
N1 Co1 C1 131.51(19) . . ?
N1 Co1 O5B 96.2(7) . . ?
N3 Co1 O1 98.74(16) 4_655 . ?
N3 Co1 O2 159.42(18) 4_655 . ?
N3 Co1 N1 99.22(19) 4_655 . ?
N3 Co1 C1 129.25(19) 4_655 . ?
N3 Co1 O5B 91.9(7) 4_655 . ?
O5A Co1 O1 94.5(5) . . ?
O5A Co1 O2 92.2(4) . . ?
O5A Co1 N1 87.8(5) . . ?
O5A Co1 C1 94.6(4) . . ?
O5B Co1 O1 84.7(8) . . ?
O5B Co1 C1 84.6(8) . . ?
O3 Co2 O3 60.2(2) 4_655 3_556 ?
O3 Co2 C5 30.08(10) 3_556 3_556 ?
O3 Co2 C5 30.08(10) 4_655 3_556 ?
O6 Co2 O3 87.44(17) 2_756 4_655 ?
O6 Co2 O3 89.41(18) 2_756 3_556 ?
O6 Co2 O3 89.41(18) . 4_655 ?
O6 Co2 O3 87.44(17) . 3_556 ?
O6 Co2 O6 176.4(2) . 2_756 ?
O6 Co2 N2 89.2(2) 2_756 . ?
O6 Co2 N2 93.1(2) . . ?
O6 Co2 N2 89.2(2) . 2_756 ?
O6 Co2 N2 93.1(2) 2_756 2_756 ?
O6 Co2 C5 88.18(12) . 3_556 ?
O6 Co2 C5 88.18(12) 2_756 3_556 ?
N2 Co2 O3 159.79(17) . 4_655 ?
N2 Co2 O3 159.79(17) 2_756 3_556 ?
N2 Co2 O3 99.90(16) . 3_556 ?
N2 Co2 O3 99.91(16) 2_756 4_655 ?
N2 Co2 N2 100.2(3) 2_756 . ?
N2 Co2 C5 129.91(13) . 3_556 ?
N2 Co2 C5 129.91(13) 2_756 3_556 ?
C1 O1 Co1 88.0(3) . . ?
C1 O2 Co1 91.5(3) . . ?
C5 O3 Co2 90.5(3) . 3_444 ?
Co1 O4 H4A 109.9 . . ?
Co1 O4 H4B 109.6 . . ?
H4A O4 H4B 104.0 . . ?
Co2 O6 H6A 109.5 . . ?
Co2 O6 H6B 109.4 . . ?
H6A O6 H6B 104.4 . . ?
C7 N1 Co1 122.5(4) . . ?
C7 N1 C11 117.1(5) . . ?
C11 N1 Co1 120.4(4) . . ?
C19 N2 Co2 118.4(4) . . ?
C20 N2 Co2 125.1(4) . . ?
C20 N2 C19 116.5(5) . . ?
C24 N3 Co1 118.5(4) . 4_645 ?
C24 N3 C25 115.9(5) . . ?
C25 N3 Co1 125.5(4) . 4_645 ?
C14 N4 C15 118.6(5) . . ?
O1 C1 Co1 61.5(3) . . ?
O1 C1 C2 120.4(5) . . ?
O2 C1 Co1 58.2(3) . . ?
O2 C1 O1 119.7(5) . . ?
O2 C1 C2 119.9(5) . . ?
C2 C1 Co1 177.9(4) . . ?
C3 C2 C1 120.5(5) . . ?
C3 C2 C6 119.5(5) . . ?
C6 C2 C1 120.0(5) . . ?
C2 C3 H3 119.6 . . ?
C2 C3 C4 120.7(5) . . ?
C4 C3 H3 119.6 . . ?
C3 C4 C3 119.6(6) . 2_654 ?
C3 C4 C5 120.2(3) . . ?
C3 C4 C5 120.2(3) 2_654 . ?
O3 C5 Co2 59.4(3) . 3_444 ?
O3 C5 Co2 59.4(3) 2_654 3_444 ?
O3 C5 O3 118.9(7) 2_654 . ?
O3 C5 C4 120.6(3) 2_654 . ?
O3 C5 C4 120.6(3) . . ?
C4 C5 Co2 180.0 . 3_444 ?
C2 C6 C2 120.1(6) . 2_654 ?
C2 C6 H6 120.0 . . ?
C2 C6 H6 120.0 2_654 . ?
N1 C7 H7 118.2 . . ?
N1 C7 C8 123.7(6) . . ?
C8 C7 H7 118.2 . . ?
C7 C8 H8 120.5 . . ?
C7 C8 C9 119.1(5) . . ?
C9 C8 H8 120.5 . . ?
C8 C9 C12 121.6(5) . . ?
C10 C9 C8 117.8(5) . . ?
C10 C9 C12 120.6(5) . . ?
C9 C10 H10 120.5 . . ?
C9 C10 C11 119.1(6) . . ?
C11 C10 H10 120.5 . . ?
N1 C11 C10 123.1(6) . . ?
N1 C11 H11 118.5 . . ?
C10 C11 H11 118.5 . . ?
C13 C12 C9 120.6(5) . . ?
C16 C12 C9 118.8(5) . . ?
C16 C12 C13 120.6(5) . . ?
C12 C13 H13 120.2 . . ?
C14 C13 C12 119.5(5) . . ?
C14 C13 H13 120.2 . . ?
N4 C14 C17 118.2(5) . . ?
C13 C14 N4 120.6(5) . . ?
C13 C14 C17 121.2(5) . . ?
N4 C15 C22 118.5(5) . . ?
C16 C15 N4 121.0(5) . . ?
C16 C15 C22 120.5(5) . . ?
C12 C16 C15 119.6(5) . . ?
C12 C16 H16 120.2 . . ?
C15 C16 H16 120.2 . . ?
C18 C17 C14 122.2(5) . . ?
C18 C17 C21 117.2(5) . . ?
C21 C17 C14 120.6(5) . . ?
C17 C18 H18 120.1 . . ?
C19 C18 C17 119.8(5) . . ?
C19 C18 H18 120.1 . . ?
N2 C19 C18 124.1(6) . . ?
N2 C19 H19 117.9 . . ?
C18 C19 H19 117.9 . . ?
N2 C20 H20 118.5 . . ?
N2 C20 C21 123.0(5) . . ?
C21 C20 H20 118.5 . . ?
C17 C21 H21 120.4 . . ?
C20 C21 C17 119.2(5) . . ?
C20 C21 H21 120.4 . . ?
C23 C22 C15 122.2(5) . . ?
C23 C22 C26 116.6(5) . . ?
C26 C22 C15 121.3(5) . . ?
C22 C23 H23 120.4 . . ?
C24 C23 C22 119.3(6) . . ?
C24 C23 H23 120.4 . . ?
N3 C24 C23 124.9(6) . . ?
N3 C24 H24 117.6 . . ?
C23 C24 H24 117.6 . . ?
N3 C25 H25 118.3 . . ?
N3 C25 C26 123.5(5) . . ?
C26 C25 H25 118.3 . . ?
C22 C26 H26 120.1 . . ?
C25 C26 C22 119.7(5) . . ?
C25 C26 H26 120.1 . . ?

loop_
_geom_bond_atom_site_label_1
_geom_bond_atom_site_label_2
_geom_bond_distance
_geom_bond_site_symmetry_2
_geom_bond_publ_flag
Co1 O1 2.198(4) . ?
Co1 O2 2.124(4) . ?
Co1 O4 2.060(5) . ?
Co1 N1 2.112(5) . ?
Co1 N3 2.107(5) 4_655 ?
Co1 C1 2.498(6) . ?
Co1 O5A 2.080(9) . ?
Co1 O5B 2.145(15) . ?
Co2 O3 2.169(4) 4_655 ?
Co2 O3 2.169(4) 3_556 ?
Co2 O6 2.074(5) . ?
Co2 O6 2.074(5) 2_756 ?
Co2 N2 2.128(5) . ?
Co2 N2 2.128(5) 2_756 ?
Co2 C5 2.519(7) 3_556 ?
O1 C1 1.270(7) . ?
O2 C1 1.260(7) . ?
O3 C5 1.262(5) . ?
O4 H4A 0.8581 . ?
O4 H4B 0.8581 . ?
O6 H6A 0.8516 . ?
O6 H6B 0.8509 . ?
N1 C7 1.332(8) . ?
N1 C11 1.336(8) . ?
N2 C19 1.340(8) . ?
N2 C20 1.332(8) . ?
N3 C24 1.335(8) . ?
N3 C25 1.349(7) . ?
N4 C14 1.375(7) . ?
N4 C15 1.383(7) . ?
C1 C2 1.475(8) . ?
C2 C3 1.389(7) . ?
C2 C6 1.407(6) . ?
C3 H3 0.9300 . ?
C3 C4 1.397(6) . ?
C4 C5 1.482(10) . ?
C6 H6 0.9300 . ?
C7 H7 0.9300 . ?
C7 C8 1.372(8) . ?
C8 H8 0.9300 . ?
C8 C9 1.392(8) . ?
C9 C10 1.378(8) . ?
C9 C12 1.501(8) . ?
C10 H10 0.9300 . ?
C10 C11 1.391(9) . ?
C11 H11 0.9300 . ?
C12 C13 1.375(8) . ?
C12 C16 1.360(7) . ?
C13 H13 0.9300 . ?
C13 C14 1.372(8) . ?
C14 C17 1.494(7) . ?
C15 C16 1.364(7) . ?
C15 C22 1.480(7) . ?
C16 H16 0.9300 . ?
C17 C18 1.375(8) . ?
C17 C21 1.391(8) . ?
C18 H18 0.9300 . ?
C18 C19 1.361(8) . ?
C19 H19 0.9300 . ?
C20 H20 0.9300 . ?
C20 C21 1.390(8) . ?
C21 H21 0.9300 . ?
C22 C23 1.387(8) . ?
C22 C26 1.409(8) . ?
C23 H23 0.9300 . ?
C23 C24 1.365(8) . ?
C24 H24 0.9300 . ?
C25 H25 0.9300 . ?
C25 C26 1.364(8) . ?
C26 H26 0.9300 . ?

loop_
_geom_torsion_atom_site_label_1
_geom_torsion_atom_site_label_2
_geom_torsion_atom_site_label_3
_geom_torsion_atom_site_label_4
_geom_torsion
_geom_torsion_site_symmetry_1
_geom_torsion_site_symmetry_2
_geom_torsion_site_symmetry_3
_geom_torsion_site_symmetry_4
_geom_torsion_publ_flag
Co1 O1 C1 O2 -2.4(6) . . . . ?
Co1 O1 C1 C2 179.0(5) . . . . ?
Co1 O2 C1 O1 2.5(6) . . . . ?
Co1 O2 C1 C2 -178.9(5) . . . . ?
Co1 N1 C7 C8 175.0(5) . . . . ?
Co1 N1 C11 C10 -177.9(6) . . . . ?
Co1 N3 C24 C23 -175.0(5) 4_645 . . . ?
Co1 N3 C25 C26 172.7(5) 4_645 . . . ?
Co2 O3 C5 O3 0.000(0) 3_444 . . 2_654 ?
Co2 O3 C5 C4 180.000(0) 3_444 . . . ?
Co2 N2 C19 C18 177.8(5) . . . . ?
Co2 N2 C20 C21 -174.1(5) . . . . ?
O1 C1 C2 C3 -172.6(5) . . . . ?
O1 C1 C2 C6 7.9(9) . . . . ?
O2 C1 C2 C3 8.8(9) . . . . ?
O2 C1 C2 C6 -170.8(5) . . . . ?
N1 C7 C8 C9 4.8(10) . . . . ?
N2 C20 C21 C17 -3.4(11) . . . . ?
N3 C25 C26 C22 3.1(10) . . . . ?
N4 C14 C17 C18 158.6(6) . . . . ?
N4 C14 C17 C21 -22.9(8) . . . . ?
N4 C15 C16 C12 -0.7(8) . . . . ?
N4 C15 C22 C23 20.8(8) . . . . ?
N4 C15 C22 C26 -159.2(6) . . . . ?
C1 C2 C3 C4 -179.7(5) . . . . ?
C1 C2 C6 C2 179.6(6) . . . 2_654 ?
C2 C3 C4 C3 0.1(4) . . . 2_654 ?
C2 C3 C4 C5 -179.9(4) . . . . ?
C3 C2 C6 C2 0.1(4) . . . 2_654 ?
C3 C4 C5 O3 -8.1(3) 2_654 . . . ?
C3 C4 C5 O3 171.9(3) 2_654 . . 2_654 ?
C3 C4 C5 O3 -8.1(3) . . . 2_654 ?
C3 C4 C5 O3 171.9(3) . . . . ?
C6 C2 C3 C4 -0.2(7) . . . . ?
C7 N1 C11 C10 1.8(11) . . . . ?
C7 C8 C9 C10 -1.8(9) . . . . ?
C7 C8 C9 C12 179.3(6) . . . . ?
C8 C9 C10 C11 -0.9(10) . . . . ?
C8 C9 C12 C13 35.8(8) . . . . ?
C8 C9 C12 C16 -143.1(6) . . . . ?
C9 C10 C11 N1 1.0(12) . . . . ?
C9 C12 C13 C14 -179.6(5) . . . . ?
C9 C12 C16 C15 179.6(5) . . . . ?
C10 C9 C12 C13 -143.1(6) . . . . ?
C10 C9 C12 C16 37.9(8) . . . . ?
C11 N1 C7 C8 -4.7(10) . . . . ?
C12 C9 C10 C11 178.0(6) . . . . ?
C12 C13 C14 N4 0.7(9) . . . . ?
C12 C13 C14 C17 -178.1(5) . . . . ?
C13 C12 C16 C15 0.7(8) . . . . ?
C13 C14 C17 C18 -22.5(9) . . . . ?
C13 C14 C17 C21 155.9(6) . . . . ?
C14 N4 C15 C16 0.7(8) . . . . ?
C14 N4 C15 C22 179.1(5) . . . . ?
C14 C17 C18 C19 -177.5(6) . . . . ?
C14 C17 C21 C20 -179.1(6) . . . . ?
C15 N4 C14 C13 -0.7(8) . . . . ?
C15 N4 C14 C17 178.1(5) . . . . ?
C15 C22 C23 C24 177.3(6) . . . . ?
C15 C22 C26 C25 -179.2(5) . . . . ?
C16 C12 C13 C14 -0.7(9) . . . . ?
C16 C15 C22 C23 -160.8(6) . . . . ?
C16 C15 C22 C26 19.2(8) . . . . ?
C17 C18 C19 N2 -3.8(11) . . . . ?
C18 C17 C21 C20 -0.6(9) . . . . ?
C19 N2 C20 C21 3.8(10) . . . . ?
C20 N2 C19 C18 -0.1(10) . . . . ?
C21 C17 C18 C19 4.0(9) . . . . ?
C22 C15 C16 C12 -179.1(5) . . . . ?
C22 C23 C24 N3 1.0(10) . . . . ?
C23 C22 C26 C25 0.8(9) . . . . ?
C24 N3 C25 C26 -4.8(9) . . . . ?
C25 N3 C24 C23 2.7(10) . . . . ?
C26 C22 C23 C24 -2.7(9) . . . . ?

loop_
_smtbx_masks_void_nr
_smtbx_masks_void_average_x
_smtbx_masks_void_average_y
_smtbx_masks_void_average_z
_smtbx_masks_void_volume
_smtbx_masks_void_count_electrons
_smtbx_masks_void_content
1 0.000 0.500 -0.355 197.8 74.5 '4 2H2O'
2 0.250 0.250 0.500 121.5 33.6 '2 2H2O'
3 0.250 0.750 0.000 121.5 33.6 '2 2H2O'
4 0.500 0.000 -0.227 197.8 74.5 '4 2H2O'
5 0.750 0.250 0.000 121.5 33.6 '2 2H2O'
6 0.750 0.750 0.500 121.5 33.6 '2 2H2O'
